data_4110388
loop_
_publ_author_name
'Gina M. Chiarella'
'Doris Y. Melgarejo'
'Stephen A. Koch'

_publ_contact_author_address
;Department of Chemistry
SUNY at Stony Brook
Stony Brook, NY 11794-3400
;
_publ_contact_author_email stephen.koch@sunysb.edu
_publ_contact_author_fax 631-632-7960
_publ_contact_author_name 'Stephen Koch'
_publ_contact_author_phone 631-632-7944
_publ_section_title
;
 Further Study of the Reaction of Fe2+ with CN-: Synthesis and
 Characterization of cis and trans[FeII,III(CN)4L2]n- Complexes
;
_journal_name_full 'Journal of the American Chemical Society'
_journal_page_first 1416
_journal_page_last 1417
_journal_paper_doi 10.1021/ja0571951
_journal_volume 128
_journal_year 2006
_chemical_formula_moiety 'C8N1H20 1+, FeN6C14H10'
_chemical_formula_sum 'C22 H30 Fe N7'
_chemical_formula_weight 448.38
_chemical_name_common '[Et4N][Fe(III)(CN)4(pyridine)2]'
_chemical_name_systematic 'tetraethylammonium cis-iron(III)tetracyanidebispyridine'
_space_group_IT_number 14
_symmetry_cell_setting monoclinic
_symmetry_Int_Tables_number 14
_symmetry_space_group_name_Hall '-P 2ybc'
_symmetry_space_group_name_H-M 'P 1 21/c 1'
_atom_sites_solution_hydrogens geom
_atom_sites_solution_primary direct
_atom_sites_solution_secondary difmap
_audit_creation_method SHELXL-97
_cell_angle_alpha 90.00
_cell_angle_beta 91.957(2)
_cell_angle_gamma 90.00
_cell_formula_units_Z 4
_cell_length_a 12.2349(16)
_cell_length_b 12.6485(17)
_cell_length_c 15.753(2)
_cell_measurement_reflns_used 2915
_cell_measurement_temperature 293(2)
_cell_measurement_theta_max 24.15
_cell_measurement_theta_min 2.317
_cell_volume 2436.4(6)
_computing_cell_refinement 'Bruker SMART'
_computing_data_collection 'Bruker SMART'
_computing_data_reduction 'Bruker SAINT'
_computing_molecular_graphics 'Bruker SHELXTL'
_computing_publication_material 'Bruker SHELXTL'
_computing_structure_refinement 'Bruker SHELXTL'
_computing_structure_solution 'Bruker SHELXTL'
_diffrn_ambient_temperature 293(2)
_diffrn_measured_fraction_theta_full 0.889
_diffrn_measured_fraction_theta_max 0.889
_diffrn_measurement_device_type 'CCD area detector'
_diffrn_measurement_method 'phi and omega scans'
_diffrn_radiation_monochromator graphite
_diffrn_radiation_probe x-ray
_diffrn_radiation_type MoK\a
_diffrn_radiation_wavelength 0.71073
_diffrn_reflns_av_R_equivalents 0.0642
_diffrn_reflns_av_sigmaI/netI 0.0904
_diffrn_reflns_limit_h_max 16
_diffrn_reflns_limit_h_min -15
_diffrn_reflns_limit_k_max 16
_diffrn_reflns_limit_k_min -16
_diffrn_reflns_limit_l_max 20
_diffrn_reflns_limit_l_min -13
_diffrn_reflns_number 13832
_diffrn_reflns_theta_full 28.89
_diffrn_reflns_theta_max 28.89
_diffrn_reflns_theta_min 2.07
_diffrn_source 'fine-focus sealed tube'
_diffrn_source_type Bruker
_exptl_absorpt_coefficient_mu 0.640
_exptl_absorpt_correction_T_max 0.9557
_exptl_absorpt_correction_T_min 0.6634
_exptl_absorpt_correction_type empirical
_exptl_crystal_colour 'dark yellow'
_exptl_crystal_density_diffrn 1.222
_exptl_crystal_description prism
_exptl_crystal_F_000 948
_exptl_crystal_size_max .2
_exptl_crystal_size_mid .2
_exptl_crystal_size_min .2
_refine_diff_density_max 0.643
_refine_diff_density_min -0.271
_refine_diff_density_rms 0.057
_refine_ls_extinction_method none
_refine_ls_goodness_of_fit_ref 0.949
_refine_ls_hydrogen_treatment mixed
_refine_ls_matrix_type full
_refine_ls_number_parameters 275
_refine_ls_number_reflns 5708
_refine_ls_number_restraints 0
_refine_ls_restrained_S_all 0.949
_refine_ls_R_factor_all 0.1230
_refine_ls_R_factor_gt 0.0581
_refine_ls_shift/su_max 0.000
_refine_ls_shift/su_mean 0.000
_refine_ls_structure_factor_coef Fsqd
_refine_ls_weighting_details 'calc w=1/[\s^2^(Fo^2^)+(0.0779P)^2^+0.0000P] where P=(Fo^2^+2Fc^2^)/3'
_refine_ls_weighting_scheme calc
_refine_ls_wR_factor_gt 0.1331
_refine_ls_wR_factor_ref 0.1583
_reflns_number_gt 3074
_reflns_number_total 5708
_reflns_threshold_expression >2sigma(I)
_cod_data_source_file ja0571951si20051021_042151_5.cif
_cod_data_source_block '[Et4N]-cis-[Fe(III)(CN)4(py)2]'
_cod_original_sg_symbol_H-M 'P 21/c'
_cod_database_code 4110388

loop_
_symmetry_equiv_pos_as_xyz
'x, y, z'
'-x, y+1/2, -z+1/2'
'-x, -y, -z'
'x, -y-1/2, z-1/2'

loop_
_atom_site_label
_atom_site_type_symbol
_atom_site_fract_x
_atom_site_fract_y
_atom_site_fract_z
_atom_site_U_iso_or_equiv
_atom_site_adp_type
_atom_site_occupancy
_atom_site_symmetry_multiplicity
_atom_site_calc_flag
_atom_site_refinement_flags
Fe1 Fe 0.16095(3) 0.05018(3) 0.24673(3) 0.04054(17) Uani 1 1 d .
C1 C 0.2439(3) -0.0122(3) 0.1584(2) 0.0488(8) Uani 1 1 d .
C2 C 0.2961(3) 0.0801(3) 0.3068(2) 0.0521(9) Uani 1 1 d .
C3 C 0.1575(3) -0.0884(3) 0.3019(2) 0.0475(8) Uani 1 1 d .
C4 C 0.1740(2) 0.1877(3) 0.1920(2) 0.0461(8) Uani 1 1 d .
N5 N 0.0738(2) 0.1156(2) 0.34073(18) 0.0456(7) Uani 1 1 d .
N6 N 0.0169(2) 0.0190(2) 0.18221(18) 0.0433(7) Uani 1 1 d .
N1 N 0.2937(3) -0.0510(3) 0.1063(2) 0.0727(10) Uani 1 1 d .
N2 N 0.3767(3) 0.0992(3) 0.3433(2) 0.0789(10) Uani 1 1 d .
N3 N 0.1544(2) -0.1699(3) 0.3336(2) 0.0649(9) Uani 1 1 d .
N4 N 0.1827(2) 0.2690(3) 0.1620(2) 0.0638(9) Uani 1 1 d .
C5 C 0.0980(3) 0.0965(3) 0.4224(2) 0.0606(10) Uani 1 1 d .
H5 H 0.1582 0.0540 0.4356 0.073 Uiso 1 1 calc R
C6 C 0.0389(4) 0.1359(3) 0.4888(3) 0.0705(11) Uani 1 1 d .
H6 H 0.0583 0.1199 0.5449 0.085 Uiso 1 1 calc R
C7 C -0.0486(4) 0.1987(3) 0.4689(3) 0.0761(13) Uani 1 1 d .
H7 H -0.0912 0.2255 0.5117 0.091 Uiso 1 1 calc R
C8 C -0.0736(3) 0.2226(3) 0.3853(3) 0.0696(12) Uani 1 1 d .
H8 H -0.1325 0.2663 0.3710 0.084 Uiso 1 1 calc R
C9 C -0.0102(3) 0.1807(3) 0.3233(2) 0.0552(9) Uani 1 1 d .
H9 H -0.0264 0.1982 0.2669 0.066 Uiso 1 1 calc R
C10 C -0.0583(3) -0.0442(3) 0.2133(3) 0.0560(9) Uani 1 1 d .
H10 H -0.0440 -0.0762 0.2657 0.067 Uiso 1 1 calc R
C11 C -0.1569(3) -0.0648(3) 0.1714(3) 0.0806(14) Uani 1 1 d .
H11 H -0.2072 -0.1104 0.1950 0.097 Uiso 1 1 calc R
C12 C -0.1797(3) -0.0180(3) 0.0956(3) 0.0789(14) Uani 1 1 d .
H12 H -0.2459 -0.0302 0.0665 0.095 Uiso 1 1 calc R
C13 C -0.1034(3) 0.0475(3) 0.0628(3) 0.0722(12) Uani 1 1 d .
H13 H -0.1168 0.0808 0.0109 0.087 Uiso 1 1 calc R
C14 C -0.0076(3) 0.0636(3) 0.1070(2) 0.0584(10) Uani 1 1 d .
H14 H 0.0438 0.1081 0.0837 0.070 Uiso 1 1 calc R
N7 N 0.4746(3) 0.7620(3) 0.4069(2) 0.0678(9) Uani 1 1 d .
C15 C 0.4762(6) 0.6620(5) 0.3529(5) 0.147(3) Uani 1 1 d .
H15A H 0.4724 0.6010 0.3900 0.176 Uiso 1 1 calc R
H15B H 0.5452 0.6586 0.3245 0.176 Uiso 1 1 calc R
C16 C 0.3826(6) 0.6555(6) 0.2860(4) 0.154(3) Uani 1 1 d .
H16A H 0.3883 0.5908 0.2547 0.231 Uiso 1 1 calc R
H16B H 0.3869 0.7144 0.2478 0.231 Uiso 1 1 calc R
H16C H 0.3138 0.6574 0.3135 0.231 Uiso 1 1 calc R
C17 C 0.4594(4) 0.8576(5) 0.3495(4) 0.119(2) Uani 1 1 d .
H17A H 0.4617 0.9213 0.3839 0.143 Uiso 1 1 calc R
H17B H 0.3880 0.8540 0.3210 0.143 Uiso 1 1 calc R
C18 C 0.5472(6) 0.8648(6) 0.2828(5) 0.185(4) Uani 1 1 d .
H18A H 0.5348 0.9267 0.2486 0.277 Uiso 1 1 calc R
H18B H 0.5437 0.8031 0.2473 0.277 Uiso 1 1 calc R
H18C H 0.6180 0.8691 0.3107 0.277 Uiso 1 1 calc R
C19 C 0.5803(4) 0.7729(5) 0.4545(5) 0.135(2) Uani 1 1 d .
H19A H 0.5827 0.8404 0.4838 0.161 Uiso 1 1 calc R
H19B H 0.6396 0.7713 0.4152 0.161 Uiso 1 1 calc R
C20 C 0.5959(7) 0.6801(6) 0.5215(5) 0.198(4) Uani 1 1 d .
H20A H 0.6646 0.6887 0.5521 0.298 Uiso 1 1 calc R
H20B H 0.5953 0.6134 0.4923 0.298 Uiso 1 1 calc R
H20C H 0.5375 0.6819 0.5605 0.298 Uiso 1 1 calc R
C21 C 0.3773(4) 0.7578(5) 0.4608(4) 0.119(2) Uani 1 1 d .
H21A H 0.3798 0.6924 0.4929 0.142 Uiso 1 1 calc R
H21B H 0.3122 0.7557 0.4238 0.142 Uiso 1 1 calc R
C22 C 0.3660(4) 0.8500(5) 0.5232(4) 0.127(2) Uani 1 1 d .
H22A H 0.3014 0.8403 0.5553 0.191 Uiso 1 1 calc R
H22B H 0.3605 0.9152 0.4922 0.191 Uiso 1 1 calc R
H22C H 0.4290 0.8521 0.5612 0.191 Uiso 1 1 calc R

loop_
_atom_site_aniso_label
_atom_site_aniso_U_11
_atom_site_aniso_U_22
_atom_site_aniso_U_33
_atom_site_aniso_U_23
_atom_site_aniso_U_13
_atom_site_aniso_U_12
Fe1 0.0384(2) 0.0463(3) 0.0370(3) -0.0013(2) 0.00273(18) 0.0016(2)
C1 0.0439(18) 0.056(2) 0.046(2) -0.0027(19) 0.0023(16) 0.0014(15)
C2 0.050(2) 0.058(2) 0.048(2) 0.0018(18) -0.0020(17) -0.0008(16)
C3 0.0434(18) 0.057(2) 0.042(2) -0.0026(19) 0.0010(15) 0.0068(16)
C4 0.0400(17) 0.051(2) 0.047(2) -0.0023(18) 0.0073(15) -0.0009(15)
N5 0.0464(15) 0.0499(16) 0.0407(17) -0.0018(14) 0.0045(13) -0.0006(12)
N6 0.0430(14) 0.0448(15) 0.0421(17) -0.0009(13) 0.0025(13) -0.0002(11)
N1 0.062(2) 0.094(3) 0.064(2) -0.013(2) 0.0109(17) 0.0124(17)
N2 0.059(2) 0.095(3) 0.081(3) -0.006(2) -0.0168(19) -0.0057(19)
N3 0.068(2) 0.061(2) 0.066(2) 0.0118(19) -0.0026(17) 0.0070(16)
N4 0.067(2) 0.060(2) 0.065(2) 0.0087(18) 0.0054(17) -0.0044(16)
C5 0.068(2) 0.069(2) 0.045(2) -0.006(2) 0.0008(19) 0.0010(19)
C6 0.095(3) 0.075(3) 0.042(2) -0.012(2) 0.017(2) -0.006(2)
C7 0.096(3) 0.066(3) 0.069(3) -0.018(3) 0.040(3) -0.002(2)
C8 0.077(3) 0.061(2) 0.072(3) -0.001(2) 0.032(2) 0.0136(19)
C9 0.060(2) 0.054(2) 0.053(2) 0.0021(19) 0.0129(18) 0.0061(17)
C10 0.0494(19) 0.064(2) 0.055(2) 0.015(2) -0.0016(17) -0.0036(17)
C11 0.054(2) 0.088(3) 0.099(4) 0.028(3) -0.011(2) -0.019(2)
C12 0.064(2) 0.083(3) 0.087(4) 0.015(3) -0.032(2) -0.019(2)
C13 0.082(3) 0.071(3) 0.061(3) 0.008(2) -0.026(2) -0.012(2)
C14 0.066(2) 0.060(2) 0.048(2) 0.0042(19) -0.0080(19) -0.0147(18)
N7 0.0592(19) 0.066(2) 0.079(2) 0.008(2) 0.0136(18) 0.0157(16)
C15 0.191(7) 0.112(5) 0.137(6) -0.020(5) 0.004(6) 0.042(5)
C16 0.161(6) 0.185(7) 0.114(5) -0.056(5) -0.017(5) -0.002(5)
C17 0.101(4) 0.114(4) 0.146(6) 0.049(4) 0.036(4) 0.024(3)
C18 0.141(6) 0.204(8) 0.215(9) 0.100(7) 0.106(6) 0.036(5)
C19 0.079(4) 0.168(6) 0.157(6) -0.023(5) -0.006(4) 0.046(4)
C20 0.270(10) 0.182(7) 0.137(7) -0.022(6) -0.079(7) 0.151(7)
C21 0.097(4) 0.148(5) 0.112(5) 0.030(5) 0.017(4) -0.001(4)
C22 0.098(4) 0.197(7) 0.088(4) -0.042(5) 0.013(3) 0.032(4)

loop_
_atom_type_symbol
_atom_type_description
_atom_type_scat_dispersion_real
_atom_type_scat_dispersion_imag
_atom_type_scat_source
C C 0.0033 0.0016 'International Tables Vol C Tables 4.2.6.8 and 6.1.1.4'
H H 0.0000 0.0000 'International Tables Vol C Tables 4.2.6.8 and 6.1.1.4'
N N 0.0061 0.0033 'International Tables Vol C Tables 4.2.6.8 and 6.1.1.4'
Fe Fe 0.3463 0.8444 'International Tables Vol C Tables 4.2.6.8 and 6.1.1.4'

loop_
_geom_angle_atom_site_label_1
_geom_angle_atom_site_label_2
_geom_angle_atom_site_label_3
_geom_angle
C2 Fe1 C1 88.30(15)
C2 Fe1 C4 87.72(14)
C1 Fe1 C4 89.62(14)
C2 Fe1 C3 89.32(14)
C1 Fe1 C3 88.49(14)
C4 Fe1 C3 176.54(13)
C2 Fe1 N5 91.42(13)
C1 Fe1 N5 179.60(14)
C4 Fe1 N5 90.66(12)
C3 Fe1 N5 91.21(13)
C2 Fe1 N6 179.71(14)
C1 Fe1 N6 91.64(12)
C4 Fe1 N6 92.00(12)
C3 Fe1 N6 90.96(12)
N5 Fe1 N6 88.63(11)
N1 C1 Fe1 179.0(3)
N2 C2 Fe1 179.1(4)
N3 C3 Fe1 179.1(3)
N4 C4 Fe1 178.2(3)
C5 N5 C9 117.0(3)
C5 N5 Fe1 121.7(2)
C9 N5 Fe1 121.3(2)
C10 N6 C14 116.4(3)
C10 N6 Fe1 122.1(2)
C14 N6 Fe1 121.5(2)
N5 C5 C6 124.0(4)
C7 C6 C5 117.6(4)
C6 C7 C8 119.7(4)
C9 C8 C7 118.9(4)
N5 C9 C8 122.6(4)
N6 C10 C11 122.9(4)
C12 C11 C10 119.4(4)
C11 C12 C13 118.5(4)
C14 C13 C12 119.2(4)
N6 C14 C13 123.7(4)
C19 N7 C21 114.7(4)
C19 N7 C17 108.3(4)
C21 N7 C17 106.5(4)
C19 N7 C15 109.4(4)
C21 N7 C15 108.3(4)
C17 N7 C15 109.4(4)
N7 C15 C16 113.9(5)
N7 C17 C18 112.4(4)
N7 C19 C20 110.6(5)
N7 C21 C22 115.4(5)

loop_
_geom_bond_atom_site_label_1
_geom_bond_atom_site_label_2
_geom_bond_distance
Fe1 C2 1.915(4)
Fe1 C1 1.919(4)
Fe1 C4 1.951(4)
Fe1 C3 1.957(4)
Fe1 N5 2.030(3)
Fe1 N6 2.043(3)
C1 N1 1.148(4)
C2 N2 1.149(4)
C3 N3 1.146(4)
C4 N4 1.138(4)
N5 C5 1.332(4)
N5 C9 1.338(4)
N6 C10 1.325(4)
N6 C14 1.337(4)
C5 C6 1.384(5)
C6 C7 1.361(6)
C7 C8 1.375(6)
C8 C9 1.374(5)
C10 C11 1.380(5)
C11 C12 1.353(6)
C12 C13 1.363(6)
C13 C14 1.358(5)
N7 C19 1.478(6)
N7 C21 1.487(6)
N7 C17 1.519(6)
N7 C15 1.524(7)
C15 C16 1.533(8)
C17 C18 1.530(7)
C19 C20 1.586(9)
C21 C22 1.534(8)

loop_
_geom_torsion_atom_site_label_1
_geom_torsion_atom_site_label_2
_geom_torsion_atom_site_label_3
_geom_torsion_atom_site_label_4
_geom_torsion
C2 Fe1 C1 N1 81(18)
C4 Fe1 C1 N1 168(18)
C3 Fe1 C1 N1 -9(18)
N5 Fe1 C1 N1 34(33)
N6 Fe1 C1 N1 -100(18)
C1 Fe1 C2 N2 145(26)
C4 Fe1 C2 N2 55(26)
C3 Fe1 C2 N2 -127(26)
N5 Fe1 C2 N2 -36(26)
N6 Fe1 C2 N2 66(47)
C2 Fe1 C3 N3 -171(100)
C1 Fe1 C3 N3 -83(24)
C4 Fe1 C3 N3 -140(23)
N5 Fe1 C3 N3 97(24)
N6 Fe1 C3 N3 9(24)
C2 Fe1 C4 N4 -37(10)
C1 Fe1 C4 N4 -125(10)
C3 Fe1 C4 N4 -69(11)
N5 Fe1 C4 N4 54(10)
N6 Fe1 C4 N4 143(10)
C2 Fe1 N5 C5 -43.8(3)
C1 Fe1 N5 C5 3(20)
C4 Fe1 N5 C5 -131.5(3)
C3 Fe1 N5 C5 45.5(3)
N6 Fe1 N5 C5 136.5(3)
C2 Fe1 N5 C9 135.8(3)
C1 Fe1 N5 C9 -178(100)
C4 Fe1 N5 C9 48.0(3)
C3 Fe1 N5 C9 -134.9(3)
N6 Fe1 N5 C9 -43.9(3)
C2 Fe1 N6 C10 -163(69)
C1 Fe1 N6 C10 117.8(3)
C4 Fe1 N6 C10 -152.5(3)
C3 Fe1 N6 C10 29.3(3)
N5 Fe1 N6 C10 -61.9(3)
C2 Fe1 N6 C14 15(33)
C1 Fe1 N6 C14 -63.9(3)
C4 Fe1 N6 C14 25.8(3)
C3 Fe1 N6 C14 -152.4(3)
N5 Fe1 N6 C14 116.4(3)
C9 N5 C5 C6 2.9(5)
Fe1 N5 C5 C6 -177.5(3)
N5 C5 C6 C7 -0.6(6)
C5 C6 C7 C8 -1.4(6)
C6 C7 C8 C9 1.0(6)
C5 N5 C9 C8 -3.3(5)
Fe1 N5 C9 C8 177.1(3)
C7 C8 C9 N5 1.4(6)
C14 N6 C10 C11 0.4(5)
Fe1 N6 C10 C11 178.8(3)
N6 C10 C11 C12 -0.9(7)
C10 C11 C12 C13 0.6(7)
C11 C12 C13 C14 0.0(7)
C10 N6 C14 C13 0.2(5)
Fe1 N6 C14 C13 -178.2(3)
C12 C13 C14 N6 -0.4(6)
C19 N7 C15 C16 -166.7(6)
C21 N7 C15 C16 67.5(7)
C17 N7 C15 C16 -48.2(7)
C19 N7 C17 C18 62.9(7)
C21 N7 C17 C18 -173.2(6)
C15 N7 C17 C18 -56.3(7)
C21 N7 C19 C20 56.3(6)
C17 N7 C19 C20 175.1(4)
C15 N7 C19 C20 -65.7(6)
C19 N7 C21 C22 54.2(6)
C17 N7 C21 C22 -65.6(6)
C15 N7 C21 C22 176.8(5)
